data_7713531
loop_
_publ_author_name
'Bagchi, Sukanya'
'Kamilya, Sujit'
'Mehta, Sakshi'
'Mandal, Subhankar'
'Bandyopadhyay, Arka'
'Narayan, Awadhesh'
'Ghosh, Subrata'
'Mondal, Abhishake'

_publ_section_title
;
 Spin-State Switching: Chemical Modulation and the Impact of
 Intermolecular Interactions in Manganese(III) Complexes
;
_journal_name_full 'Dalton Transactions'
_journal_paper_doi 10.1039/D3DT01707A
_journal_year 2023
_chemical_formula_sum 'C22 H24 Cl4 Mn N4 O6 Re'
_chemical_formula_weight 823.39
_space_group_crystal_system orthorhombic
_space_group_IT_number 61
_space_group_name_Hall '-P 2ac 2ab'
_space_group_name_H-M_alt 'P b c a'
_atom_sites_solution_hydrogens mixed
_audit_creation_method SHELXL-2018/3
_audit_update_record
;
2023-01-26 deposited with the CCDC.	2023-07-18 downloaded from the CCDC.
;
_cell_angle_alpha 90
_cell_angle_beta 90
_cell_angle_gamma 90
_cell_formula_units_Z 16
_cell_length_a 18.4496(5)
_cell_length_b 17.9295(5)
_cell_length_c 33.6445(9)
_cell_measurement_reflns_used 3681
_cell_measurement_temperature 296(2)
_cell_measurement_theta_max 26.42
_cell_measurement_theta_min 2.30
_cell_volume 11129.3(5)
_computing_cell_refinement 'Bruker SAINT'
_computing_data_collection 'Bruker APEX2'
_computing_data_reduction 'Bruker SAINT'
_computing_molecular_graphics 'Olex2 1.3 (Dolomanov et al., 2009)'
_computing_publication_material 'Olex2 1.3 (Dolomanov et al., 2009)'
_computing_structure_refinement 'SHELXL-2018/3 (Sheldrick, 2018)'
_computing_structure_solution 'SHELXT 2014/5 (Sheldrick, 2014)'
_diffrn_ambient_temperature 296(2)
_diffrn_measured_fraction_theta_full 0.998
_diffrn_measured_fraction_theta_max 0.998
_diffrn_measurement_device_type 'Bruker APEX-II CCD'
_diffrn_measurement_method '\f and \w scans'
_diffrn_radiation_type MoK\a
_diffrn_radiation_wavelength 0.71073
_diffrn_reflns_av_R_equivalents 0.0708
_diffrn_reflns_av_unetI/netI 0.0283
_diffrn_reflns_Laue_measured_fraction_full 0.998
_diffrn_reflns_Laue_measured_fraction_max 0.998
_diffrn_reflns_limit_h_max 21
_diffrn_reflns_limit_h_min -21
_diffrn_reflns_limit_k_max 20
_diffrn_reflns_limit_k_min -20
_diffrn_reflns_limit_l_max 38
_diffrn_reflns_limit_l_min -38
_diffrn_reflns_number 159697
_diffrn_reflns_point_group_measured_fraction_full 0.998
_diffrn_reflns_point_group_measured_fraction_max 0.998
_diffrn_reflns_theta_full 24.216
_diffrn_reflns_theta_max 24.216
_diffrn_reflns_theta_min 1.210
_diffrn_source 'sealed tube'
_exptl_absorpt_coefficient_mu 5.229
_exptl_absorpt_correction_T_max 0.746
_exptl_absorpt_correction_T_min 0.672
_exptl_absorpt_correction_type multi-scan
_exptl_crystal_colour 'Dark Brown'
_exptl_crystal_density_diffrn 1.966
_exptl_crystal_description Parallelepiped
_exptl_crystal_F_000 6400
_exptl_crystal_size_max 0.42
_exptl_crystal_size_mid 0.35
_exptl_crystal_size_min 0.31
_refine_diff_density_max 0.927
_refine_diff_density_min -0.982
_refine_diff_density_rms 0.084
_refine_ls_extinction_method none
_refine_ls_goodness_of_fit_ref 1.030
_refine_ls_hydrogen_treatment mixed
_refine_ls_matrix_type full
_refine_ls_number_parameters 717
_refine_ls_number_reflns 8954
_refine_ls_number_restraints 0
_refine_ls_restrained_S_all 1.030
_refine_ls_R_factor_all 0.0469
_refine_ls_R_factor_gt 0.0286
_refine_ls_shift/su_max 0.005
_refine_ls_shift/su_mean 0.000
_refine_ls_structure_factor_coef Fsqd
_refine_ls_weighting_details 'w=1/[\s^2^(Fo^2^)+(0.0113P)^2^+25.6044P] where P=(Fo^2^+2Fc^2^)/3'
_refine_ls_weighting_scheme calc
_refine_ls_wR_factor_gt 0.0487
_refine_ls_wR_factor_ref 0.0544
_reflns_Friedel_coverage 0.000
_reflns_number_gt 7009
_reflns_number_total 8954
_reflns_threshold_expression 'I > 2\s(I)'
_cod_data_source_file d3dt01707a2.cif
_cod_data_source_block diCl_296K
_cod_database_code 7713531
_shelx_shelxl_version_number 2018/3
_shelx_space_group_comment
;
The symmetry employed for this shelxl refinement is uniquely defined
by the following loop, which should always be used as a source of
symmetry information in preference to the above space-group names.
They are only intended as comments.
;

loop_
_space_group_symop_operation_xyz
'x, y, z'
'-x+1/2, -y, z+1/2'
'x+1/2, -y+1/2, -z'
'-x, y+1/2, -z+1/2'
'-x, -y, -z'
'x-1/2, y, -z-1/2'
'-x-1/2, y-1/2, z'
'x, -y-1/2, z-1/2'

loop_
_atom_site_label
_atom_site_type_symbol
_atom_site_fract_x
_atom_site_fract_y
_atom_site_fract_z
_atom_site_U_iso_or_equiv
_atom_site_adp_type
_atom_site_occupancy
_atom_site_site_symmetry_order
_atom_site_calc_flag
_atom_site_refinement_flags_posn
_atom_site_refinement_flags_adp
_atom_site_refinement_flags_occupancy
_atom_site_disorder_assembly
_atom_site_disorder_group
Re2 Re 0.07297(2) 0.25919(2) 0.51964(2) 0.04619(6) Uani 1 1 d . . . . .
Re1 Re 0.18023(2) 0.07963(2) 0.23895(2) 0.04874(7) Uani 1 1 d . . . . .
Mn1 Mn 0.42180(4) 0.19890(4) 0.28983(2) 0.03200(16) Uani 1 1 d . . . . .
Mn2 Mn 0.31946(4) 0.38769(3) 0.53320(2) 0.03014(15) Uani 1 1 d . . . . .
Cl1 Cl 0.72413(10) 0.43455(10) 0.34081(6) 0.1052(7) Uani 1 1 d . . . . .
Cl2 Cl 0.59815(8) 0.31345(9) 0.21231(4) 0.0730(5) Uani 1 1 d . . . . .
Cl3 Cl 0.24117(8) 0.09437(8) 0.36772(4) 0.0657(4) Uani 1 1 d . . . . .
Cl4 Cl 0.14630(8) 0.36744(10) 0.40676(5) 0.0789(5) Uani 1 1 d . . . . .
Cl5 Cl 0.57796(9) 0.53554(9) 0.67073(5) 0.0837(5) Uani 1 1 d . . . . .
Cl6 Cl 0.51124(7) 0.27659(7) 0.59926(4) 0.0518(3) Uani 1 1 d . . . . .
Cl7 Cl 0.12641(8) 0.50814(8) 0.47110(4) 0.0657(4) Uani 1 1 d . . . . .
Cl8 Cl 0.03335(8) 0.60275(7) 0.61329(5) 0.0662(4) Uani 1 1 d . . . . .
O1 O 0.51248(16) 0.22948(17) 0.27052(8) 0.0406(8) Uani 1 1 d . . . . .
O2 O 0.32950(15) 0.17366(16) 0.30894(8) 0.0359(7) Uani 1 1 d . . . . .
O3 O 0.41317(15) 0.36655(15) 0.55194(8) 0.0341(7) Uani 1 1 d . . . . .
O4 O 0.22534(15) 0.41365(15) 0.51758(8) 0.0353(7) Uani 1 1 d . . . . .
N1 N 0.3990(3) 0.1612(2) 0.22961(12) 0.0458(11) Uani 1 1 d . . . . .
N3 N 0.4654(2) 0.2053(2) 0.34740(10) 0.0400(9) Uani 1 1 d . . . . .
N4 N 0.3755(2) 0.3014(2) 0.27215(10) 0.0385(9) Uani 1 1 d . . . . .
N8 N 0.2759(2) 0.3604(2) 0.58855(10) 0.0378(9) Uani 1 1 d . . . . .
N5 N 0.3033(2) 0.2681(2) 0.51864(14) 0.0501(12) Uani 1 1 d . . . . .
N6 N 0.3544(3) 0.3856(3) 0.46989(13) 0.0550(13) Uani 1 1 d . . . . .
N7 N 0.3518(2) 0.5001(2) 0.53143(11) 0.0419(10) Uani 1 1 d . . . . .
C1 C 0.4349(3) 0.0879(3) 0.22409(15) 0.0559(14) Uani 1 1 d . . . . .
H1A H 0.486553 0.095045 0.220145 0.067 Uiso 1 1 calc R U . . .
H1B H 0.415453 0.063257 0.200749 0.067 Uiso 1 1 calc R U . . .
C2 C 0.4222(3) 0.0405(3) 0.26017(15) 0.0556(14) Uani 1 1 d . . . . .
H2A H 0.370739 0.031174 0.263275 0.067 Uiso 1 1 calc R U . . .
H2B H 0.446518 -0.007114 0.257023 0.067 Uiso 1 1 calc R U . . .
N2 N 0.4502(3) 0.0788(2) 0.29551(13) 0.0466(11) Uani 1 1 d . . . . .
C3 C 0.4260(3) 0.0414(3) 0.33235(16) 0.0582(15) Uani 1 1 d . . . . .
H3A H 0.439294 -0.010891 0.331046 0.070 Uiso 1 1 calc R U . . .
H3B H 0.373549 0.044165 0.333931 0.070 Uiso 1 1 calc R U . . .
C4 C 0.4579(3) 0.0749(3) 0.36940(16) 0.0624(16) Uani 1 1 d . . . . .
H4A H 0.510266 0.072877 0.367276 0.075 Uiso 1 1 calc R U . . .
H4B H 0.444003 0.044023 0.391831 0.075 Uiso 1 1 calc R U . . .
C5 C 0.4361(3) 0.1545(3) 0.37830(13) 0.0499(14) Uani 1 1 d . . . . .
H5A H 0.383672 0.158315 0.378965 0.060 Uiso 1 1 calc R U . . .
H5B H 0.454606 0.168929 0.404169 0.060 Uiso 1 1 calc R U . . .
C6 C 0.5232(3) 0.2402(3) 0.35586(15) 0.0485(13) Uani 1 1 d . . . . .
C7 C 0.5666(3) 0.2834(3) 0.32858(14) 0.0443(12) Uani 1 1 d . . . . .
C12 C 0.5586(2) 0.2757(3) 0.28740(14) 0.0400(12) Uani 1 1 d . . . . .
C11 C 0.6050(3) 0.3201(3) 0.26341(15) 0.0473(13) Uani 1 1 d . . . . .
C10 C 0.6553(3) 0.3677(3) 0.27960(18) 0.0570(15) Uani 1 1 d . . . . .
H10 H 0.685009 0.396064 0.263134 0.068 Uiso 1 1 calc R U . . .
C9 C 0.6616(3) 0.3734(3) 0.3202(2) 0.0624(16) Uani 1 1 d . . . . .
C8 C 0.6191(3) 0.3312(3) 0.34452(16) 0.0589(15) Uani 1 1 d . . . . .
H8 H 0.625065 0.334236 0.371925 0.071 Uiso 1 1 calc R U . . .
C13 C 0.4183(3) 0.2136(3) 0.19747(14) 0.0599(15) Uani 1 1 d . . . . .
H13A H 0.408278 0.190121 0.172084 0.072 Uiso 1 1 calc R U . . .
H13B H 0.469967 0.223457 0.198683 0.072 Uiso 1 1 calc R U . . .
C14 C 0.3784(3) 0.2863(3) 0.19945(15) 0.0662(17) Uani 1 1 d . . . . .
H14A H 0.326804 0.276023 0.200827 0.079 Uiso 1 1 calc R U . . .
H14B H 0.387188 0.313623 0.175028 0.079 Uiso 1 1 calc R U . . .
C15 C 0.3989(3) 0.3360(3) 0.23449(14) 0.0568(15) Uani 1 1 d . . . . .
H15A H 0.451001 0.343372 0.234876 0.068 Uiso 1 1 calc R U . . .
H15B H 0.376023 0.384429 0.231571 0.068 Uiso 1 1 calc R U . . .
C16 C 0.3231(3) 0.3305(3) 0.29095(15) 0.0423(12) Uani 1 1 d . . . . .
C17 C 0.2855(2) 0.2968(3) 0.32407(13) 0.0357(11) Uani 1 1 d . . . . .
C18 C 0.2884(2) 0.2189(3) 0.33019(13) 0.0351(11) Uani 1 1 d . . . . .
C19 C 0.2429(2) 0.1903(3) 0.35998(13) 0.0425(12) Uani 1 1 d . . . . .
C20 C 0.1998(2) 0.2346(3) 0.38366(14) 0.0489(13) Uani 1 1 d . . . . .
H20 H 0.171461 0.213778 0.403638 0.059 Uiso 1 1 calc R U . . .
C21 C 0.1998(2) 0.3106(3) 0.37707(15) 0.0495(14) Uani 1 1 d . . . . .
C22 C 0.2408(3) 0.3414(3) 0.34755(14) 0.0449(13) Uani 1 1 d . . . . .
H22 H 0.238844 0.392577 0.343059 0.054 Uiso 1 1 calc R U . . .
C37 C 0.3025(3) 0.2944(3) 0.61011(15) 0.0564(15) Uani 1 1 d . . . . .
H37A H 0.281511 0.293265 0.636531 0.068 Uiso 1 1 calc R U . . .
H37B H 0.354791 0.297325 0.612862 0.068 Uiso 1 1 calc R U . . .
C36 C 0.2824(3) 0.2240(3) 0.5880(2) 0.0719(18) Uani 1 1 d . . . . .
H36A H 0.291937 0.181547 0.605074 0.086 Uiso 1 1 calc R U . . .
H36B H 0.230801 0.224912 0.582579 0.086 Uiso 1 1 calc R U . . .
C35 C 0.3222(3) 0.2128(3) 0.54936(19) 0.0653(17) Uani 1 1 d . . . . .
H35A H 0.373878 0.215226 0.554361 0.078 Uiso 1 1 calc R U . . .
H35B H 0.311366 0.163264 0.539325 0.078 Uiso 1 1 calc R U . . .
C23 C 0.3417(3) 0.2520(3) 0.48119(18) 0.0682(17) Uani 1 1 d . . . . .
H23A H 0.324165 0.205623 0.469936 0.082 Uiso 1 1 calc R U . . .
H23B H 0.393245 0.246917 0.486233 0.082 Uiso 1 1 calc R U . . .
C24 C 0.3286(3) 0.3151(3) 0.45253(16) 0.0697(18) Uani 1 1 d . . . . .
H24A H 0.354089 0.305393 0.427837 0.084 Uiso 1 1 calc R U . . .
H24B H 0.277262 0.318710 0.446706 0.084 Uiso 1 1 calc R U . . .
C25 C 0.3332(3) 0.4482(4) 0.44450(15) 0.0690(17) Uani 1 1 d . . . . .
H25A H 0.280832 0.449045 0.442246 0.083 Uiso 1 1 calc R U . . .
H25B H 0.352932 0.440296 0.418095 0.083 Uiso 1 1 calc R U . . .
C26 C 0.3591(3) 0.5239(4) 0.45994(18) 0.078(2) Uani 1 1 d . . . . .
H26A H 0.411287 0.521972 0.463372 0.094 Uiso 1 1 calc R U . . .
H26B H 0.348812 0.561405 0.439950 0.094 Uiso 1 1 calc R U . . .
C27 C 0.3252(3) 0.5480(3) 0.49872(17) 0.0614(16) Uani 1 1 d . . . . .
H27A H 0.337505 0.599650 0.504100 0.074 Uiso 1 1 calc R U . . .
H27B H 0.272826 0.544259 0.496868 0.074 Uiso 1 1 calc R U . . .
C28 C 0.4001(3) 0.5270(3) 0.55413(16) 0.0494(14) Uani 1 1 d . . . . .
C29 C 0.4430(2) 0.4846(3) 0.58215(14) 0.0406(12) Uani 1 1 d . . . . .
C34 C 0.4841(3) 0.5232(3) 0.61007(15) 0.0523(14) Uani 1 1 d . . . . .
H34 H 0.480464 0.574824 0.611653 0.063 Uiso 1 1 calc R U . . .
C33 C 0.5296(3) 0.4861(3) 0.63515(14) 0.0486(13) Uani 1 1 d . . . . .
C32 C 0.5383(2) 0.4099(3) 0.63222(13) 0.0420(12) Uani 1 1 d . . . . .
H32 H 0.569906 0.384824 0.649079 0.050 Uiso 1 1 calc R U . . .
C31 C 0.4993(2) 0.3716(2) 0.60393(13) 0.0334(11) Uani 1 1 d . . . . .
C30 C 0.4491(2) 0.4064(2) 0.57852(12) 0.0326(10) Uani 1 1 d . . . . .
C38 C 0.2226(3) 0.3957(3) 0.60305(15) 0.0407(12) Uani 1 1 d . . . . .
C39 C 0.1812(2) 0.4517(2) 0.58205(13) 0.0328(10) Uani 1 1 d . . . . .
C44 C 0.1349(2) 0.4967(2) 0.60426(14) 0.0390(12) Uani 1 1 d . . . . .
H44 H 0.135284 0.493980 0.631867 0.047 Uiso 1 1 calc R U . . .
C43 C 0.0889(2) 0.5446(2) 0.58547(15) 0.0395(12) Uani 1 1 d . . . . .
C42 C 0.0850(2) 0.5470(2) 0.54473(15) 0.0434(12) Uani 1 1 d . . . . .
H42 H 0.051761 0.578234 0.532249 0.052 Uiso 1 1 calc R U . . .
C41 C 0.1307(2) 0.5028(2) 0.52253(14) 0.0387(11) Uani 1 1 d . . . . .
C40 C 0.1819(2) 0.4553(2) 0.54006(13) 0.0317(10) Uani 1 1 d . . . . .
O12 O 0.1447(2) 0.2319(2) 0.49065(13) 0.0775(12) Uani 1 1 d . . . . .
O9 O 0.1069(2) 0.2960(3) 0.56238(11) 0.1007(16) Uani 1 1 d . . . . .
O10 O 0.0219(2) 0.3232(2) 0.49612(12) 0.0824(13) Uani 1 1 d . . . . .
O11 O 0.0192(2) 0.1851(2) 0.53302(14) 0.0891(14) Uani 1 1 d . . . . .
O8 O 0.2249(2) 0.0040(2) 0.25850(12) 0.0722(11) Uani 1 1 d . . . . .
O6 O 0.1412(2) 0.1277(2) 0.27658(12) 0.0847(13) Uani 1 1 d . . . . .
O5 O 0.1142(2) 0.0508(3) 0.20673(13) 0.0884(14) Uani 1 1 d . . . . .
O7 O 0.2405(2) 0.1337(2) 0.21385(13) 0.0887(14) Uani 1 1 d . . . . .
H16 H 0.3068(19) 0.373(2) 0.2824(10) 0.017(10) Uiso 1 1 d . . . . .
H28 H 0.414(2) 0.577(3) 0.5522(12) 0.045(13) Uiso 1 1 d . . . . .
H2 H 0.494(3) 0.080(3) 0.2937(14) 0.047(16) Uiso 1 1 d . . . . .
H1 H 0.355(2) 0.153(2) 0.2272(12) 0.035(14) Uiso 1 1 d . . . . .
H38 H 0.206(2) 0.385(2) 0.6286(12) 0.034(12) Uiso 1 1 d . . . . .
H6 H 0.542(2) 0.240(3) 0.3819(14) 0.055(15) Uiso 1 1 d . . . . .
H5 H 0.258(3) 0.266(3) 0.5137(14) 0.058(17) Uiso 1 1 d . . . . .
H7 H 0.397(3) 0.381(3) 0.4713(13) 0.044(16) Uiso 1 1 d . . . . .

loop_
_atom_site_aniso_label
_atom_site_aniso_U_11
_atom_site_aniso_U_22
_atom_site_aniso_U_33
_atom_site_aniso_U_23
_atom_site_aniso_U_13
_atom_site_aniso_U_12
Re2 0.03737(12) 0.04235(12) 0.05884(13) 0.01314(11) -0.00355(10) 0.00247(10)
Re1 0.03603(12) 0.04971(13) 0.06049(13) -0.00208(11) -0.00203(11) -0.00017(10)
Mn1 0.0289(4) 0.0354(4) 0.0316(3) 0.0016(3) 0.0038(3) -0.0023(3)
Mn2 0.0268(4) 0.0282(4) 0.0355(3) 0.0020(3) -0.0045(3) 0.0025(3)
Cl1 0.0899(14) 0.0845(13) 0.1410(16) 0.0131(12) -0.0404(12) -0.0501(11)
Cl2 0.0713(11) 0.0885(11) 0.0593(9) 0.0095(8) 0.0280(8) -0.0205(9)
Cl3 0.0509(9) 0.0610(9) 0.0852(10) 0.0167(8) 0.0251(8) -0.0050(7)
Cl4 0.0437(9) 0.1025(13) 0.0905(11) -0.0484(10) 0.0081(8) 0.0134(8)
Cl5 0.0902(12) 0.0813(11) 0.0796(10) -0.0219(9) -0.0355(9) -0.0246(10)
Cl6 0.0409(8) 0.0407(7) 0.0740(9) -0.0036(6) -0.0155(6) 0.0107(6)
Cl7 0.0761(10) 0.0700(10) 0.0510(8) 0.0015(7) -0.0248(7) 0.0277(8)
Cl8 0.0580(9) 0.0394(8) 0.1013(11) -0.0101(7) 0.0242(8) 0.0101(7)
O1 0.0334(18) 0.050(2) 0.0383(17) 0.0003(15) 0.0079(14) -0.0095(16)
O2 0.0285(18) 0.0345(17) 0.0448(18) -0.0023(14) 0.0077(14) 0.0002(14)
O3 0.0285(18) 0.0313(17) 0.0425(17) -0.0032(14) -0.0075(14) 0.0003(14)
O4 0.0322(18) 0.0339(17) 0.0399(17) -0.0018(15) -0.0069(14) 0.0069(14)
N1 0.034(3) 0.060(3) 0.044(2) -0.006(2) 0.002(2) -0.005(2)
N3 0.030(2) 0.049(3) 0.040(2) 0.0033(19) 0.0016(18) -0.002(2)
N4 0.039(2) 0.040(2) 0.037(2) 0.0037(18) 0.0005(19) -0.002(2)
N8 0.028(2) 0.043(2) 0.043(2) 0.0116(19) -0.0039(18) 0.0048(19)
N5 0.026(2) 0.046(3) 0.078(3) -0.012(2) -0.014(2) 0.010(2)
N6 0.033(3) 0.078(4) 0.053(3) 0.000(2) -0.007(2) 0.007(3)
N7 0.043(2) 0.033(2) 0.050(2) 0.0128(19) -0.010(2) -0.0012(19)
C1 0.051(3) 0.062(4) 0.055(3) -0.026(3) 0.002(3) 0.002(3)
C2 0.052(3) 0.044(3) 0.070(4) -0.013(3) 0.013(3) -0.002(3)
N2 0.035(3) 0.047(3) 0.058(3) 0.002(2) 0.008(2) -0.001(2)
C3 0.057(4) 0.045(3) 0.073(4) 0.018(3) 0.015(3) 0.004(3)
C4 0.058(4) 0.065(4) 0.065(4) 0.031(3) 0.006(3) 0.013(3)
C5 0.041(3) 0.070(4) 0.039(3) 0.015(3) 0.001(2) -0.007(3)
C6 0.040(3) 0.067(4) 0.039(3) 0.003(3) -0.009(2) -0.004(3)
C7 0.031(3) 0.049(3) 0.052(3) 0.008(2) -0.006(2) -0.008(2)
C12 0.024(3) 0.043(3) 0.053(3) 0.005(2) 0.004(2) 0.001(2)
C11 0.037(3) 0.045(3) 0.060(3) 0.009(3) 0.009(3) 0.002(3)
C10 0.037(3) 0.044(3) 0.090(4) 0.020(3) 0.004(3) -0.008(3)
C9 0.039(3) 0.052(4) 0.096(5) 0.008(3) -0.013(3) -0.013(3)
C8 0.051(4) 0.064(4) 0.062(3) -0.003(3) -0.014(3) -0.009(3)
C13 0.060(4) 0.083(4) 0.036(3) 0.001(3) 0.006(3) -0.006(3)
C14 0.079(4) 0.080(4) 0.040(3) 0.020(3) 0.000(3) -0.002(4)
C15 0.071(4) 0.046(3) 0.054(3) 0.021(3) 0.007(3) -0.004(3)
C16 0.042(3) 0.031(3) 0.054(3) 0.005(3) -0.013(3) 0.002(3)
C17 0.030(3) 0.039(3) 0.039(3) -0.006(2) -0.004(2) 0.002(2)
C18 0.023(3) 0.046(3) 0.037(3) -0.004(2) -0.004(2) -0.003(2)
C19 0.027(3) 0.059(3) 0.042(3) -0.003(2) 0.002(2) -0.001(2)
C20 0.026(3) 0.078(4) 0.043(3) -0.009(3) 0.001(2) -0.003(3)
C21 0.021(3) 0.079(4) 0.049(3) -0.026(3) -0.006(2) 0.005(3)
C22 0.032(3) 0.045(3) 0.058(3) -0.014(3) -0.015(3) 0.004(2)
C37 0.041(3) 0.070(4) 0.058(3) 0.035(3) 0.002(3) 0.021(3)
C36 0.054(4) 0.050(4) 0.112(5) 0.041(4) -0.006(4) 0.007(3)
C35 0.057(4) 0.030(3) 0.109(5) 0.000(3) -0.025(4) 0.010(3)
C23 0.051(4) 0.065(4) 0.089(4) -0.039(4) -0.014(3) 0.015(3)
C24 0.061(4) 0.092(5) 0.055(3) -0.032(4) -0.009(3) 0.014(4)
C25 0.059(4) 0.103(5) 0.045(3) 0.018(3) -0.001(3) -0.001(4)
C26 0.066(4) 0.100(5) 0.069(4) 0.050(4) -0.010(3) -0.011(4)
C27 0.058(4) 0.040(3) 0.086(4) 0.030(3) -0.025(3) -0.009(3)
C28 0.051(4) 0.030(3) 0.067(4) 0.006(3) -0.013(3) -0.007(3)
C29 0.034(3) 0.038(3) 0.050(3) -0.001(2) -0.007(2) -0.004(2)
C34 0.052(4) 0.036(3) 0.069(4) -0.007(3) -0.009(3) -0.009(3)
C33 0.044(3) 0.056(4) 0.046(3) -0.007(3) -0.010(2) -0.009(3)
C32 0.031(3) 0.052(3) 0.043(3) 0.004(2) -0.004(2) -0.002(2)
C31 0.025(3) 0.034(3) 0.041(3) 0.000(2) 0.004(2) 0.000(2)
C30 0.025(3) 0.036(3) 0.036(2) -0.001(2) 0.002(2) -0.004(2)
C38 0.030(3) 0.052(3) 0.040(3) 0.010(2) 0.000(2) -0.001(2)
C39 0.027(3) 0.029(2) 0.043(3) 0.002(2) -0.001(2) 0.000(2)
C44 0.033(3) 0.037(3) 0.047(3) -0.003(2) 0.000(2) -0.005(2)
C43 0.027(3) 0.028(3) 0.064(3) -0.008(2) 0.008(2) -0.003(2)
C42 0.033(3) 0.025(3) 0.072(4) 0.007(2) -0.011(3) 0.000(2)
C41 0.034(3) 0.032(3) 0.049(3) -0.001(2) -0.011(2) 0.004(2)
C40 0.022(2) 0.027(2) 0.047(3) 0.001(2) -0.007(2) -0.003(2)
O12 0.060(3) 0.063(3) 0.110(3) -0.002(2) 0.015(2) 0.018(2)
O9 0.090(3) 0.152(5) 0.060(3) 0.007(3) -0.009(2) -0.049(3)
O10 0.071(3) 0.074(3) 0.102(3) 0.034(2) 0.000(2) 0.033(2)
O11 0.047(3) 0.058(3) 0.162(4) 0.035(3) -0.010(3) -0.009(2)
O8 0.069(3) 0.058(2) 0.089(3) 0.009(2) 0.000(2) 0.017(2)
O6 0.097(3) 0.076(3) 0.081(3) -0.017(2) 0.002(2) 0.034(3)
O5 0.050(3) 0.114(4) 0.101(3) -0.031(3) -0.021(2) 0.001(2)
O7 0.064(3) 0.099(3) 0.104(3) 0.036(3) -0.004(2) -0.026(3)

loop_
_atom_type_symbol
_atom_type_description
_atom_type_scat_dispersion_real
_atom_type_scat_dispersion_imag
_atom_type_scat_source
C C 0.0033 0.0016 'International Tables Vol C Tables 4.2.6.8 and 6.1.1.4'
H H 0.0000 0.0000 'International Tables Vol C Tables 4.2.6.8 and 6.1.1.4'
N N 0.0061 0.0033 'International Tables Vol C Tables 4.2.6.8 and 6.1.1.4'
O O 0.0106 0.0060 'International Tables Vol C Tables 4.2.6.8 and 6.1.1.4'
Cl Cl 0.1484 0.1585 'International Tables Vol C Tables 4.2.6.8 and 6.1.1.4'
Mn Mn 0.3368 0.7283 'International Tables Vol C Tables 4.2.6.8 and 6.1.1.4'
Re Re -1.0185 7.2310 'International Tables Vol C Tables 4.2.6.8 and 6.1.1.4'

loop_
_geom_angle_atom_site_label_1
_geom_angle_atom_site_label_2
_geom_angle_atom_site_label_3
_geom_angle
_geom_angle_site_symmetry_1
_geom_angle_site_symmetry_3
_geom_angle_publ_flag
O10 Re2 O9 109.8(2) . . ?
O10 Re2 O12 111.1(2) . . ?
O9 Re2 O12 107.9(2) . . ?
O10 Re2 O11 109.1(2) . . ?
O9 Re2 O11 106.9(2) . . ?
O12 Re2 O11 112.0(2) . . ?
O6 Re1 O7 111.0(2) . . ?
O6 Re1 O5 109.0(2) . . ?
O7 Re1 O5 108.9(2) . . ?
O6 Re1 O8 108.65(19) . . ?
O7 Re1 O8 109.1(2) . . ?
O5 Re1 O8 110.2(2) . . ?
O2 Mn1 O1 176.93(13) . . ?
O2 Mn1 N3 92.58(13) . . ?
O1 Mn1 N3 87.80(14) . . ?
O2 Mn1 N4 86.51(14) . . ?
O1 Mn1 N4 90.52(14) . . ?
N3 Mn1 N4 111.54(14) . . ?
O2 Mn1 N1 93.94(15) . . ?
O1 Mn1 N1 86.61(15) . . ?
N3 Mn1 N1 161.67(16) . . ?
N4 Mn1 N1 85.97(15) . . ?
O2 Mn1 N2 87.19(15) . . ?
O1 Mn1 N2 95.89(15) . . ?
N3 Mn1 N2 83.31(16) . . ?
N4 Mn1 N2 164.10(16) . . ?
N1 Mn1 N2 79.92(16) . . ?
O4 Mn2 O3 175.85(13) . . ?
O4 Mn2 N8 87.23(13) . . ?
O3 Mn2 N8 90.44(13) . . ?
O4 Mn2 N7 90.96(14) . . ?
O3 Mn2 N7 86.67(14) . . ?
N8 Mn2 N7 111.06(15) . . ?
O4 Mn2 N5 93.05(14) . . ?
O3 Mn2 N5 90.18(14) . . ?
N8 Mn2 N5 85.33(16) . . ?
N7 Mn2 N5 163.30(17) . . ?
O4 Mn2 N6 90.21(15) . . ?
O3 Mn2 N6 92.96(15) . . ?
N8 Mn2 N6 164.10(17) . . ?
N7 Mn2 N6 84.65(17) . . ?
N5 Mn2 N6 79.13(18) . . ?
C12 O1 Mn1 127.6(3) . . ?
C18 O2 Mn1 124.0(3) . . ?
C30 O3 Mn2 125.3(3) . . ?
C40 O4 Mn2 122.6(3) . . ?
C13 N1 C1 111.3(4) . . ?
C13 N1 Mn1 115.9(3) . . ?
C1 N1 Mn1 107.8(3) . . ?
C6 N3 C5 116.9(4) . . ?
C6 N3 Mn1 123.8(3) . . ?
C5 N3 Mn1 118.2(3) . . ?
C16 N4 C15 118.6(4) . . ?
C16 N4 Mn1 121.8(3) . . ?
C15 N4 Mn1 119.3(3) . . ?
C38 N8 C37 118.1(4) . . ?
C38 N8 Mn2 121.7(3) . . ?
C37 N8 Mn2 120.0(3) . . ?
C23 N5 C35 110.7(4) . . ?
C23 N5 Mn2 108.2(3) . . ?
C35 N5 Mn2 117.6(3) . . ?
C25 N6 C24 110.0(4) . . ?
C25 N6 Mn2 118.0(4) . . ?
C24 N6 Mn2 107.5(3) . . ?
C28 N7 C27 117.4(4) . . ?
C28 N7 Mn2 123.1(3) . . ?
C27 N7 Mn2 118.9(3) . . ?
N1 C1 C2 109.3(4) . . ?
N2 C2 C1 109.6(4) . . ?
C2 N2 C3 111.1(4) . . ?
C2 N2 Mn1 107.5(3) . . ?
C3 N2 Mn1 116.1(3) . . ?
N2 C3 C4 113.3(4) . . ?
C3 C4 C5 115.9(4) . . ?
N3 C5 C4 110.1(4) . . ?
N3 C6 C7 126.0(5) . . ?
C12 C7 C8 120.8(5) . . ?
C12 C7 C6 121.1(4) . . ?
C8 C7 C6 118.0(5) . . ?
O1 C12 C7 123.9(4) . . ?
O1 C12 C11 119.8(4) . . ?
C7 C12 C11 116.3(4) . . ?
C10 C11 C12 122.0(5) . . ?
C10 C11 Cl2 119.1(4) . . ?
C12 C11 Cl2 118.8(4) . . ?
C9 C10 C11 119.8(5) . . ?
C8 C9 C10 120.5(5) . . ?
C8 C9 Cl1 119.4(5) . . ?
C10 C9 Cl1 120.1(5) . . ?
C9 C8 C7 120.5(5) . . ?
N1 C13 C14 113.7(4) . . ?
C13 C14 C15 114.8(5) . . ?
N4 C15 C14 110.2(4) . . ?
N4 C16 C17 125.3(5) . . ?
C22 C17 C18 120.5(4) . . ?
C22 C17 C16 118.7(4) . . ?
C18 C17 C16 120.5(4) . . ?
O2 C18 C19 120.4(4) . . ?
O2 C18 C17 123.4(4) . . ?
C19 C18 C17 116.2(4) . . ?
C20 C19 C18 123.2(5) . . ?
C20 C19 Cl3 118.2(4) . . ?
C18 C19 Cl3 118.5(4) . . ?
C19 C20 C21 118.4(5) . . ?
C22 C21 C20 121.1(5) . . ?
C22 C21 Cl4 119.7(5) . . ?
C20 C21 Cl4 119.2(4) . . ?
C21 C22 C17 120.5(5) . . ?
N8 C37 C36 110.3(4) . . ?
C35 C36 C37 114.7(5) . . ?
N5 C35 C36 113.6(4) . . ?
N5 C23 C24 108.9(4) . . ?
N6 C24 C23 109.8(4) . . ?
N6 C25 C26 113.5(5) . . ?
C27 C26 C25 114.7(5) . . ?
N7 C27 C26 109.8(4) . . ?
N7 C28 C29 125.2(5) . . ?
C34 C29 C30 120.5(4) . . ?
C34 C29 C28 118.5(4) . . ?
C30 C29 C28 120.6(4) . . ?
C33 C34 C29 120.8(5) . . ?
C34 C33 C32 120.6(4) . . ?
C34 C33 Cl5 119.7(4) . . ?
C32 C33 Cl5 119.7(4) . . ?
C31 C32 C33 118.9(4) . . ?
C32 C31 C30 122.8(4) . . ?
C32 C31 Cl6 119.3(4) . . ?
C30 C31 Cl6 117.9(3) . . ?
O3 C30 C31 120.0(4) . . ?
O3 C30 C29 123.7(4) . . ?
C31 C30 C29 116.2(4) . . ?
N8 C38 C39 124.6(4) . . ?
C44 C39 C40 121.0(4) . . ?
C44 C39 C38 117.6(4) . . ?
C40 C39 C38 121.1(4) . . ?
C43 C44 C39 119.9(4) . . ?
C44 C43 C42 121.1(4) . . ?
C44 C43 Cl8 119.7(4) . . ?
C42 C43 Cl8 119.2(4) . . ?
C43 C42 C41 119.4(4) . . ?
C42 C41 C40 122.3(4) . . ?
C42 C41 Cl7 118.8(4) . . ?
C40 C41 Cl7 118.9(4) . . ?
O4 C40 C41 120.5(4) . . ?
O4 C40 C39 123.1(4) . . ?
C41 C40 C39 116.3(4) . . ?

loop_
_geom_bond_atom_site_label_1
_geom_bond_atom_site_label_2
_geom_bond_distance
_geom_bond_site_symmetry_2
_geom_bond_publ_flag
Re2 O10 1.682(3) . ?
Re2 O9 1.702(4) . ?
Re2 O12 1.716(4) . ?
Re2 O11 1.718(4) . ?
Re1 O6 1.693(4) . ?
Re1 O7 1.701(4) . ?
Re1 O5 1.710(4) . ?
Re1 O8 1.718(4) . ?
Mn1 O2 1.876(3) . ?
Mn1 O1 1.877(3) . ?
Mn1 N3 2.101(4) . ?
Mn1 N4 2.112(4) . ?
Mn1 N1 2.177(4) . ?
Mn1 N2 2.224(4) . ?
Mn2 O4 1.873(3) . ?
Mn2 O3 1.879(3) . ?
Mn2 N8 2.086(4) . ?
Mn2 N7 2.103(4) . ?
Mn2 N5 2.219(4) . ?
Mn2 N6 2.226(5) . ?
Cl1 C9 1.736(5) . ?
Cl2 C11 1.728(5) . ?
Cl3 C19 1.740(5) . ?
Cl4 C21 1.735(5) . ?
Cl5 C33 1.736(5) . ?
Cl6 C31 1.725(4) . ?
Cl7 C41 1.735(5) . ?
Cl8 C43 1.736(5) . ?
O1 C12 1.316(5) . ?
O2 C18 1.320(5) . ?
O3 C30 1.323(5) . ?
O4 C40 1.332(5) . ?
N1 C13 1.476(6) . ?
N1 C1 1.484(6) . ?
N3 C6 1.268(6) . ?
N3 C5 1.485(5) . ?
N4 C16 1.268(6) . ?
N4 C15 1.476(5) . ?
N8 C38 1.267(6) . ?
N8 C37 1.472(5) . ?
N5 C23 1.474(7) . ?
N5 C35 1.475(7) . ?
N6 C25 1.463(7) . ?
N6 C24 1.472(7) . ?
N7 C28 1.270(6) . ?
N7 C27 1.480(6) . ?
C1 C2 1.500(7) . ?
C2 N2 1.467(6) . ?
N2 C3 1.479(6) . ?
C3 C4 1.504(7) . ?
C4 C5 1.513(7) . ?
C6 C7 1.444(7) . ?
C7 C12 1.400(6) . ?
C7 C8 1.400(6) . ?
C12 C11 1.421(6) . ?
C11 C10 1.374(7) . ?
C10 C9 1.373(7) . ?
C9 C8 1.363(7) . ?
C13 C14 1.500(7) . ?
C14 C15 1.526(7) . ?
C16 C17 1.445(6) . ?
C17 C22 1.395(6) . ?
C17 C18 1.413(6) . ?
C18 C19 1.405(6) . ?
C19 C20 1.376(6) . ?
C20 C21 1.381(7) . ?
C21 C22 1.365(7) . ?
C37 C36 1.512(8) . ?
C36 C35 1.505(8) . ?
C23 C24 1.505(8) . ?
C25 C26 1.530(8) . ?
C26 C27 1.511(8) . ?
C28 C29 1.446(7) . ?
C29 C34 1.391(6) . ?
C29 C30 1.412(6) . ?
C34 C33 1.363(7) . ?
C33 C32 1.380(7) . ?
C32 C31 1.377(6) . ?
C31 C30 1.407(6) . ?
C38 C39 1.446(6) . ?
C39 C44 1.393(6) . ?
C39 C40 1.414(6) . ?
C44 C43 1.363(6) . ?
C43 C42 1.373(6) . ?
C42 C41 1.377(6) . ?
C41 C40 1.402(6) . ?

loop_
_geom_torsion_atom_site_label_1
_geom_torsion_atom_site_label_2
_geom_torsion_atom_site_label_3
_geom_torsion_atom_site_label_4
_geom_torsion
_geom_torsion_site_symmetry_1
_geom_torsion_site_symmetry_2
_geom_torsion_site_symmetry_3
_geom_torsion_site_symmetry_4
_geom_torsion_publ_flag
N3 Mn1 O1 C12 -34.0(4) . . . . ?
N4 Mn1 O1 C12 77.5(4) . . . . ?
N1 Mn1 O1 C12 163.5(4) . . . . ?
N2 Mn1 O1 C12 -117.0(4) . . . . ?
N3 Mn1 O2 C18 65.9(3) . . . . ?
N4 Mn1 O2 C18 -45.5(3) . . . . ?
N1 Mn1 O2 C18 -131.2(3) . . . . ?
N2 Mn1 O2 C18 149.1(3) . . . . ?
N8 Mn2 O3 C30 -69.3(3) . . . . ?
N7 Mn2 O3 C30 41.8(3) . . . . ?
N5 Mn2 O3 C30 -154.7(3) . . . . ?
N6 Mn2 O3 C30 126.2(3) . . . . ?
N8 Mn2 O4 C40 46.3(3) . . . . ?
N7 Mn2 O4 C40 -64.7(3) . . . . ?
N5 Mn2 O4 C40 131.5(3) . . . . ?
N6 Mn2 O4 C40 -149.4(3) . . . . ?
C13 N1 C1 C2 172.1(4) . . . . ?
Mn1 N1 C1 C2 43.9(5) . . . . ?
N1 C1 C2 N2 -58.1(6) . . . . ?
C1 C2 N2 C3 168.7(4) . . . . ?
C1 C2 N2 Mn1 40.6(5) . . . . ?
C2 N2 C3 C4 175.5(4) . . . . ?
Mn1 N2 C3 C4 -61.2(5) . . . . ?
N2 C3 C4 C5 64.6(6) . . . . ?
C6 N3 C5 C4 -99.1(5) . . . . ?
Mn1 N3 C5 C4 69.1(5) . . . . ?
C3 C4 C5 N3 -66.0(6) . . . . ?
C5 N3 C6 C7 170.3(5) . . . . ?
Mn1 N3 C6 C7 2.8(8) . . . . ?
N3 C6 C7 C12 -16.3(8) . . . . ?
N3 C6 C7 C8 166.2(5) . . . . ?
Mn1 O1 C12 C7 31.7(6) . . . . ?
Mn1 O1 C12 C11 -149.9(3) . . . . ?
C8 C7 C12 O1 177.0(4) . . . . ?
C6 C7 C12 O1 -0.5(7) . . . . ?
C8 C7 C12 C11 -1.5(7) . . . . ?
C6 C7 C12 C11 -178.9(5) . . . . ?
O1 C12 C11 C10 -178.3(4) . . . . ?
C7 C12 C11 C10 0.3(7) . . . . ?
O1 C12 C11 Cl2 1.5(6) . . . . ?
C7 C12 C11 Cl2 180.0(4) . . . . ?
C12 C11 C10 C9 0.0(8) . . . . ?
Cl2 C11 C10 C9 -179.7(4) . . . . ?
C11 C10 C9 C8 1.0(8) . . . . ?
C11 C10 C9 Cl1 -179.0(4) . . . . ?
C10 C9 C8 C7 -2.3(9) . . . . ?
Cl1 C9 C8 C7 177.8(4) . . . . ?
C12 C7 C8 C9 2.5(8) . . . . ?
C6 C7 C8 C9 -179.9(5) . . . . ?
C1 N1 C13 C14 174.8(4) . . . . ?
Mn1 N1 C13 C14 -61.6(5) . . . . ?
N1 C13 C14 C15 68.6(6) . . . . ?
C16 N4 C15 C14 -109.2(5) . . . . ?
Mn1 N4 C15 C14 64.0(5) . . . . ?
C13 C14 C15 N4 -67.3(6) . . . . ?
C15 N4 C16 C17 168.5(4) . . . . ?
Mn1 N4 C16 C17 -4.5(7) . . . . ?
N4 C16 C17 C22 165.3(4) . . . . ?
N4 C16 C17 C18 -20.8(7) . . . . ?
Mn1 O2 C18 C19 -146.0(3) . . . . ?
Mn1 O2 C18 C17 35.8(5) . . . . ?
C22 C17 C18 O2 179.9(4) . . . . ?
C16 C17 C18 O2 6.1(7) . . . . ?
C22 C17 C18 C19 1.6(6) . . . . ?
C16 C17 C18 C19 -172.1(4) . . . . ?
O2 C18 C19 C20 178.7(4) . . . . ?
C17 C18 C19 C20 -3.1(7) . . . . ?
O2 C18 C19 Cl3 -0.7(6) . . . . ?
C17 C18 C19 Cl3 177.5(3) . . . . ?
C18 C19 C20 C21 2.0(7) . . . . ?
Cl3 C19 C20 C21 -178.6(4) . . . . ?
C19 C20 C21 C22 0.6(7) . . . . ?
C19 C20 C21 Cl4 -179.7(3) . . . . ?
C20 C21 C22 C17 -2.0(7) . . . . ?
Cl4 C21 C22 C17 178.3(3) . . . . ?
C18 C17 C22 C21 0.8(7) . . . . ?
C16 C17 C22 C21 174.6(4) . . . . ?
C38 N8 C37 C36 107.8(5) . . . . ?
Mn2 N8 C37 C36 -66.6(5) . . . . ?
N8 C37 C36 C35 69.4(6) . . . . ?
C23 N5 C35 C36 -177.7(5) . . . . ?
Mn2 N5 C35 C36 57.2(6) . . . . ?
C37 C36 C35 N5 -67.0(6) . . . . ?
C35 N5 C23 C24 -172.7(4) . . . . ?
Mn2 N5 C23 C24 -42.4(5) . . . . ?
C25 N6 C24 C23 -172.6(5) . . . . ?
Mn2 N6 C24 C23 -43.0(5) . . . . ?
N5 C23 C24 N6 58.8(6) . . . . ?
C24 N6 C25 C26 -178.9(5) . . . . ?
Mn2 N6 C25 C26 57.4(6) . . . . ?
N6 C25 C26 C27 -65.8(7) . . . . ?
C28 N7 C27 C26 102.6(6) . . . . ?
Mn2 N7 C27 C26 -68.9(5) . . . . ?
C25 C26 C27 N7 69.4(6) . . . . ?
C27 N7 C28 C29 -166.7(5) . . . . ?
Mn2 N7 C28 C29 4.4(8) . . . . ?
N7 C28 C29 C34 -168.2(5) . . . . ?
N7 C28 C29 C30 18.5(8) . . . . ?
C30 C29 C34 C33 -1.7(8) . . . . ?
C28 C29 C34 C33 -175.0(5) . . . . ?
C29 C34 C33 C32 2.8(8) . . . . ?
C29 C34 C33 Cl5 -177.9(4) . . . . ?
C34 C33 C32 C31 -1.0(7) . . . . ?
Cl5 C33 C32 C31 179.7(4) . . . . ?
C33 C32 C31 C30 -2.0(7) . . . . ?
C33 C32 C31 Cl6 178.5(4) . . . . ?
Mn2 O3 C30 C31 149.7(3) . . . . ?
Mn2 O3 C30 C29 -33.4(6) . . . . ?
C32 C31 C30 O3 -179.9(4) . . . . ?
Cl6 C31 C30 O3 -0.4(5) . . . . ?
C32 C31 C30 C29 3.0(6) . . . . ?
Cl6 C31 C30 C29 -177.5(3) . . . . ?
C34 C29 C30 O3 -178.1(4) . . . . ?
C28 C29 C30 O3 -5.0(7) . . . . ?
C34 C29 C30 C31 -1.1(7) . . . . ?
C28 C29 C30 C31 172.0(4) . . . . ?
C37 N8 C38 C39 -167.1(5) . . . . ?
Mn2 N8 C38 C39 7.2(7) . . . . ?
N8 C38 C39 C44 -166.4(5) . . . . ?
N8 C38 C39 C40 20.3(7) . . . . ?
C40 C39 C44 C43 0.5(6) . . . . ?
C38 C39 C44 C43 -172.8(4) . . . . ?
C39 C44 C43 C42 3.0(7) . . . . ?
C39 C44 C43 Cl8 -177.9(3) . . . . ?
C44 C43 C42 C41 -3.1(7) . . . . ?
Cl8 C43 C42 C41 177.8(3) . . . . ?
C43 C42 C41 C40 -0.4(7) . . . . ?
C43 C42 C41 Cl7 -178.6(3) . . . . ?
Mn2 O4 C40 C41 148.7(3) . . . . ?
Mn2 O4 C40 C39 -35.0(5) . . . . ?
C42 C41 C40 O4 -179.7(4) . . . . ?
Cl7 C41 C40 O4 -1.6(6) . . . . ?
C42 C41 C40 C39 3.7(6) . . . . ?
Cl7 C41 C40 C39 -178.1(3) . . . . ?
C44 C39 C40 O4 179.8(4) . . . . ?
C38 C39 C40 O4 -7.1(6) . . . . ?
C44 C39 C40 C41 -3.8(6) . . . . ?
C38 C39 C40 C41 169.3(4) . . . . ?
